data_4074465
loop_
_publ_author_name
'Kohler, Mark C.'
'Stockland, Jr., Robert A.'
'Rath, Nigam P.'

_publ_section_title
;
 Steric and Electronic Effects on Arylphosphonate Elimination from
 Organopalladium Complexes
;
_journal_issue 24
_journal_name_full Organometallics
_journal_page_first 5746
_journal_page_last 5756
_journal_paper_doi 10.1021/om060662i
_journal_volume 25
_journal_year 2006
_chemical_formula_sum 'C28 H38 Cl N2 O3 P Pd'
_chemical_formula_weight 623.42
_chemical_name_systematic ?
_space_group_IT_number 14
_symmetry_cell_setting monoclinic
_symmetry_space_group_name_Hall '-P 2yn'
_symmetry_space_group_name_H-M 'P 1 21/n 1'
_atom_sites_solution_hydrogens geom
_atom_sites_solution_primary direct
_atom_sites_solution_secondary difmap
_audit_creation_method SHELXL-97
_cell_angle_alpha 90.00
_cell_angle_beta 105.323(2)
_cell_angle_gamma 90.00
_cell_formula_units_Z 4
_cell_length_a 13.4268(4)
_cell_length_b 11.1315(3)
_cell_length_c 19.8695(6)
_cell_measurement_reflns_used 9803
_cell_measurement_temperature 100(2)
_cell_measurement_theta_max 29.98
_cell_measurement_theta_min 2.41
_cell_volume 2864.14(15)
_computing_cell_refinement 'Bruker APEXII'
_computing_data_collection 'Bruker APEXII'
_computing_data_reduction 'Bruker SAINT'
_computing_molecular_graphics 'Bruker-SHELXTL (Sheldrick, 2005)'
_computing_publication_material 'Bruker-SHELXTL (Sheldrick, 2005)'
_computing_structure_refinement 'Bruker-SHELXTL (Sheldrick, 2005)'
_computing_structure_solution 'Bruker-SHELXTL (Sheldrick, 2005)'
_diffrn_ambient_temperature 100(2)
_diffrn_measured_fraction_theta_full 0.999
_diffrn_measured_fraction_theta_max 0.999
_diffrn_measurement_device_type 'CCD area detector'
_diffrn_measurement_method 'phi and omega scans'
_diffrn_radiation_monochromator graphite
_diffrn_radiation_source 'fine-focus sealed tube'
_diffrn_radiation_type MoK\a
_diffrn_radiation_wavelength 0.71073
_diffrn_reflns_av_R_equivalents 0.0525
_diffrn_reflns_av_sigmaI/netI 0.0341
_diffrn_reflns_limit_h_max 18
_diffrn_reflns_limit_h_min -19
_diffrn_reflns_limit_k_max 15
_diffrn_reflns_limit_k_min -15
_diffrn_reflns_limit_l_max 28
_diffrn_reflns_limit_l_min -28
_diffrn_reflns_number 85376
_diffrn_reflns_theta_full 30.55
_diffrn_reflns_theta_max 30.55
_diffrn_reflns_theta_min 1.65
_exptl_absorpt_coefficient_mu 0.828
_exptl_absorpt_correction_T_max 0.9046
_exptl_absorpt_correction_T_min 0.8512
_exptl_absorpt_correction_type numerical
_exptl_absorpt_process_details 'sadabs v2006/1'
_exptl_crystal_colour colourless
_exptl_crystal_density_diffrn 1.446
_exptl_crystal_density_meas ?
_exptl_crystal_density_method 'not measured'
_exptl_crystal_description irregular
_exptl_crystal_F_000 1288
_exptl_crystal_size_max 0.25
_exptl_crystal_size_mid 0.22
_exptl_crystal_size_min 0.18
_refine_diff_density_max 0.973
_refine_diff_density_min -1.092
_refine_diff_density_rms 0.094
_refine_ls_extinction_method none
_refine_ls_goodness_of_fit_ref 1.035
_refine_ls_hydrogen_treatment noref
_refine_ls_matrix_type full
_refine_ls_number_parameters 347
_refine_ls_number_reflns 8767
_refine_ls_number_restraints 0
_refine_ls_restrained_S_all 1.035
_refine_ls_R_factor_all 0.0445
_refine_ls_R_factor_gt 0.0340
_refine_ls_shift/su_max 0.003
_refine_ls_shift/su_mean 0.000
_refine_ls_structure_factor_coef Fsqd
_refine_ls_weighting_details 'calc w=1/[\s^2^(Fo^2^)+(0.0381P)^2^+2.8998P] where P=(Fo^2^+2Fc^2^)/3'
_refine_ls_weighting_scheme calc
_refine_ls_wR_factor_gt 0.0801
_refine_ls_wR_factor_ref 0.0856
_reflns_number_gt 7339
_reflns_number_total 8767
_reflns_threshold_expression >2sigma(I)
_cod_data_source_file om060662isi20060723_074711.cif
_cod_data_source_block s8706
_cod_depositor_comments
;
The following automatic conversions were performed:

'_symmetry_cell_setting' value 'Monoclinic' changed to 'monoclinic'
according to /home/saulius/struct/CIF-dictionaries/cif_core.dic
dictionary named 'cif_core.dic' version 2.4.1 from 2010-06-29.

Automatic conversion script
Id: cif_fix_values 1715 2011-07-08 13:25:40Z adriana 

The following automatic conversions were performed:

'_exptl_crystal_density_meas' value 'no' was changed to '?' - the
value is perceived as not measured.

Automatic conversion script
Id: cif_fix_values 3008 2015-01-20 13:52:24Z robertas 
;
_cod_original_cell_volume 2864.13(14)
_cod_original_sg_symbol_H-M P2~1~/n
_cod_database_code 4074465

loop_
_symmetry_equiv_pos_as_xyz
'x, y, z'
'-x+1/2, y+1/2, -z+1/2'
'-x, -y, -z'
'x-1/2, -y-1/2, z-1/2'

loop_
_atom_site_label
_atom_site_type_symbol
_atom_site_fract_x
_atom_site_fract_y
_atom_site_fract_z
_atom_site_U_iso_or_equiv
_atom_site_adp_type
_atom_site_occupancy
_atom_site_symmetry_multiplicity
_atom_site_calc_flag
_atom_site_refinement_flags
_atom_site_disorder_assembly
_atom_site_disorder_group
Pd1 Pd 0.025404(11) 1.483767(14) 0.139999(7) 0.01416(5) Uani 1 1 d . . .
Cl1 Cl -0.44159(5) 1.29899(7) -0.01638(4) 0.03840(16) Uani 1 1 d . . .
P1 P -0.03879(4) 1.61874(5) 0.20028(3) 0.01717(11) Uani 1 1 d . . .
O1 O 0.03107(12) 1.72007(15) 0.23146(9) 0.0261(3) Uani 1 1 d . . .
O2 O -0.15254(11) 1.66986(14) 0.16315(8) 0.0219(3) Uani 1 1 d . . .
O3 O -0.06925(12) 1.53987(14) 0.25991(8) 0.0209(3) Uani 1 1 d . . .
N1 N 0.18686(13) 1.51909(15) 0.17807(9) 0.0152(3) Uani 1 1 d . . .
N2 N 0.09486(13) 1.33793(15) 0.09938(9) 0.0161(3) Uani 1 1 d . . .
C1 C 0.24990(15) 1.43070(18) 0.16685(10) 0.0145(4) Uani 1 1 d . . .
C2 C 0.35668(15) 1.44319(18) 0.18529(10) 0.0153(4) Uani 1 1 d . . .
H2A H 0.3987 1.3785 0.1778 0.018 Uiso 1 1 calc R . .
C3 C 0.40279(15) 1.55033(18) 0.21476(10) 0.0155(4) Uani 1 1 d . . .
C4 C 0.33631(16) 1.63963(18) 0.22558(10) 0.0178(4) Uani 1 1 d . . .
H4A H 0.3638 1.7141 0.2455 0.021 Uiso 1 1 calc R . .
C5 C 0.23059(16) 1.62149(18) 0.20767(10) 0.0177(4) Uani 1 1 d . . .
H5A H 0.1873 1.6837 0.2166 0.021 Uiso 1 1 calc R . .
C6 C 0.51985(15) 1.56799(19) 0.23520(10) 0.0183(4) Uani 1 1 d . . .
C7 C 0.57398(18) 1.4795(2) 0.19812(14) 0.0286(5) Uani 1 1 d . . .
H7A H 0.5579 1.3972 0.2093 0.043 Uiso 1 1 calc R . .
H7B H 0.6488 1.4923 0.2137 0.043 Uiso 1 1 calc R . .
H7C H 0.5500 1.4921 0.1476 0.043 Uiso 1 1 calc R . .
C8 C 0.55816(19) 1.5485(3) 0.31436(13) 0.0383(7) Uani 1 1 d . . .
H8A H 0.5413 1.4666 0.3258 0.057 Uiso 1 1 calc R . .
H8B H 0.5245 1.6063 0.3384 0.057 Uiso 1 1 calc R . .
H8C H 0.6331 1.5600 0.3294 0.057 Uiso 1 1 calc R . .
C9 C 0.54660(18) 1.6963(2) 0.21710(15) 0.0309(5) Uani 1 1 d . . .
H9A H 0.5222 1.7085 0.1666 0.046 Uiso 1 1 calc R . .
H9B H 0.6216 1.7076 0.2321 0.046 Uiso 1 1 calc R . .
H9C H 0.5131 1.7544 0.2411 0.046 Uiso 1 1 calc R . .
C10 C 0.04355(17) 1.24669(19) 0.06079(11) 0.0207(4) Uani 1 1 d . . .
H10A H -0.0279 1.2564 0.0386 0.025 Uiso 1 1 calc R . .
C11 C 0.09034(17) 1.14038(19) 0.05231(11) 0.0223(4) Uani 1 1 d . . .
H11A H 0.0516 1.0798 0.0231 0.027 Uiso 1 1 calc R . .
C12 C 0.19362(17) 1.11999(19) 0.08579(10) 0.0199(4) Uani 1 1 d . A .
C13 C 0.24753(16) 1.21609(18) 0.12443(10) 0.0175(4) Uani 1 1 d . . .
H13A H 0.3189 1.2079 0.1473 0.021 Uiso 1 1 calc R . .
C14 C 0.19686(15) 1.32334(18) 0.12934(10) 0.0147(4) Uani 1 1 d . . .
C15 C 0.2408(2) 0.9972(2) 0.08107(13) 0.0294(5) Uani 1 1 d . . .
C16 C 0.2201(3) 0.9626(3) 0.00448(18) 0.0248(8) Uani 0.773(6) 1 d P A 1
H16A H 0.1523 0.9239 -0.0110 0.037 Uiso 0.773(6) 1 calc PR A 1
H16B H 0.2736 0.9067 -0.0013 0.037 Uiso 0.773(6) 1 calc PR A 1
H16C H 0.2211 1.0348 -0.0235 0.037 Uiso 0.773(6) 1 calc PR A 1
C17 C 0.3515(3) 0.9917(3) 0.1182(2) 0.0434(12) Uani 0.773(6) 1 d P A 1
H17A H 0.3594 0.9608 0.1655 0.065 Uiso 0.773(6) 1 calc PR A 1
H17B H 0.3815 1.0724 0.1208 0.065 Uiso 0.773(6) 1 calc PR A 1
H17C H 0.3871 0.9383 0.0930 0.065 Uiso 0.773(6) 1 calc PR A 1
C18 C 0.1801(3) 0.9040(3) 0.11611(16) 0.0307(8) Uani 0.773(6) 1 d P A 1
H18A H 0.1147 0.9398 0.1192 0.046 Uiso 0.773(6) 1 calc PR A 1
H18B H 0.2221 0.8838 0.1630 0.046 Uiso 0.773(6) 1 calc PR A 1
H18C H 0.1659 0.8309 0.0877 0.046 Uiso 0.773(6) 1 calc PR A 1
C16' C 0.3564(11) 1.0369(12) 0.0490(8) 0.047(3) Uani 0.227(6) 1 d P A 2
H16D H 0.3483 1.1185 0.0299 0.071 Uiso 0.227(6) 1 calc PR A 2
H16E H 0.3621 0.9801 0.0125 0.071 Uiso 0.227(6) 1 calc PR A 2
H16F H 0.4188 1.0326 0.0879 0.071 Uiso 0.227(6) 1 calc PR A 2
C17' C 0.3031(12) 0.9536(12) 0.1490(8) 0.047(3) Uani 0.227(6) 1 d P A 2
H17D H 0.2573 0.9241 0.1764 0.071 Uiso 0.227(6) 1 calc PR A 2
H17E H 0.3455 1.0195 0.1741 0.071 Uiso 0.227(6) 1 calc PR A 2
H17F H 0.3479 0.8882 0.1417 0.071 Uiso 0.227(6) 1 calc PR A 2
C18' C 0.1995(13) 0.9165(16) 0.0262(11) 0.067(7) Uani 0.227(6) 1 d P A 2
H18D H 0.1364 0.8801 0.0331 0.100 Uiso 0.227(6) 1 calc PR A 2
H18E H 0.2501 0.8534 0.0256 0.100 Uiso 0.227(6) 1 calc PR A 2
H18F H 0.1831 0.9598 -0.0183 0.100 Uiso 0.227(6) 1 calc PR A 2
C19 C -0.12052(15) 1.43330(18) 0.09536(10) 0.0167(4) Uani 1 1 d . . .
C20 C -0.18568(16) 1.38283(19) 0.13143(11) 0.0193(4) Uani 1 1 d . . .
H20A H -0.1629 1.3771 0.1808 0.023 Uiso 1 1 calc R . .
C21 C -0.28363(16) 1.3403(2) 0.09725(11) 0.0214(4) Uani 1 1 d . . .
H21A H -0.3265 1.3054 0.1231 0.026 Uiso 1 1 calc R . .
C22 C -0.31767(16) 1.3496(2) 0.02565(12) 0.0222(4) Uani 1 1 d . . .
C23 C -0.25532(17) 1.3981(2) -0.01277(11) 0.0237(4) Uani 1 1 d . . .
H23A H -0.2789 1.4030 -0.0622 0.028 Uiso 1 1 calc R . .
C24 C -0.15721(17) 1.4398(2) 0.02224(11) 0.0211(4) Uani 1 1 d . . .
H24A H -0.1142 1.4734 -0.0039 0.025 Uiso 1 1 calc R . .
C25 C -0.11131(18) 1.5987(2) 0.31096(12) 0.0267(5) Uani 1 1 d . . .
H25A H -0.1748 1.6432 0.2875 0.032 Uiso 1 1 calc R . .
H25B H -0.0606 1.6565 0.3386 0.032 Uiso 1 1 calc R . .
C26 C -0.1355(2) 1.5032(3) 0.35787(14) 0.0337(6) Uani 1 1 d . . .
H26A H -0.1640 1.5408 0.3933 0.051 Uiso 1 1 calc R . .
H26B H -0.0722 1.4598 0.3808 0.051 Uiso 1 1 calc R . .
H26C H -0.1861 1.4470 0.3301 0.051 Uiso 1 1 calc R . .
C27 C -0.17283(17) 1.7255(2) 0.09588(11) 0.0232(4) Uani 1 1 d . . .
H27A H -0.1304 1.6876 0.0678 0.028 Uiso 1 1 calc R . .
H27B H -0.1556 1.8121 0.1009 0.028 Uiso 1 1 calc R . .
C28 C -0.28635(18) 1.7089(2) 0.06056(13) 0.0301(5) Uani 1 1 d . . .
H28A H -0.3028 1.7461 0.0142 0.045 Uiso 1 1 calc R . .
H28B H -0.3275 1.7469 0.0887 0.045 Uiso 1 1 calc R . .
H28C H -0.3024 1.6229 0.0558 0.045 Uiso 1 1 calc R . .

loop_
_atom_site_aniso_label
_atom_site_aniso_U_11
_atom_site_aniso_U_22
_atom_site_aniso_U_33
_atom_site_aniso_U_23
_atom_site_aniso_U_13
_atom_site_aniso_U_12
Pd1 0.01318(7) 0.01396(8) 0.01551(7) -0.00094(5) 0.00407(5) 0.00051(5)
Cl1 0.0192(3) 0.0467(4) 0.0430(4) -0.0094(3) -0.0028(2) -0.0063(3)
P1 0.0151(2) 0.0173(2) 0.0191(2) -0.00167(19) 0.00472(19) 0.00176(19)
O1 0.0195(7) 0.0227(8) 0.0376(9) -0.0107(7) 0.0099(7) -0.0002(6)
O2 0.0193(7) 0.0250(8) 0.0215(7) 0.0022(6) 0.0057(6) 0.0052(6)
O3 0.0231(7) 0.0235(8) 0.0179(7) 0.0003(6) 0.0083(6) 0.0041(6)
N1 0.0163(8) 0.0137(8) 0.0162(7) -0.0008(6) 0.0053(6) 0.0012(6)
N2 0.0147(7) 0.0151(8) 0.0187(8) -0.0015(6) 0.0049(6) -0.0015(6)
C1 0.0163(9) 0.0132(9) 0.0138(8) 0.0005(7) 0.0033(7) 0.0013(7)
C2 0.0162(9) 0.0131(9) 0.0161(8) 0.0002(7) 0.0035(7) 0.0023(7)
C3 0.0171(9) 0.0160(9) 0.0139(8) 0.0013(7) 0.0047(7) 0.0011(7)
C4 0.0190(9) 0.0142(9) 0.0201(9) -0.0038(7) 0.0053(8) -0.0020(8)
C5 0.0198(9) 0.0145(9) 0.0201(9) -0.0025(7) 0.0077(8) 0.0009(8)
C6 0.0147(9) 0.0200(10) 0.0193(9) -0.0026(8) 0.0030(7) 0.0002(8)
C7 0.0192(10) 0.0271(12) 0.0432(14) -0.0118(10) 0.0149(10) -0.0027(9)
C8 0.0196(11) 0.070(2) 0.0227(11) 0.0061(12) 0.0006(9) 0.0068(12)
C9 0.0198(10) 0.0217(11) 0.0490(15) -0.0040(10) 0.0052(10) -0.0057(9)
C10 0.0198(10) 0.0175(10) 0.0232(10) -0.0018(8) 0.0031(8) -0.0021(8)
C11 0.0262(11) 0.0153(10) 0.0233(10) -0.0045(8) 0.0027(8) -0.0042(8)
C12 0.0266(10) 0.0144(9) 0.0170(9) -0.0013(7) 0.0029(8) 0.0017(8)
C13 0.0199(9) 0.0148(9) 0.0167(9) -0.0012(7) 0.0030(7) 0.0017(8)
C14 0.0172(9) 0.0135(9) 0.0136(8) 0.0009(7) 0.0045(7) -0.0003(7)
C15 0.0420(14) 0.0163(11) 0.0244(11) -0.0055(8) -0.0008(10) 0.0090(10)
C16 0.0380(19) 0.0144(17) 0.0249(15) -0.0014(12) 0.0137(14) 0.0056(14)
C17 0.0240(16) 0.0250(17) 0.068(3) -0.0229(17) -0.0113(17) 0.0114(14)
C18 0.052(2) 0.0157(14) 0.0280(15) 0.0029(11) 0.0168(14) 0.0056(13)
C16' 0.043(6) 0.028(5) 0.071(7) 0.001(4) 0.013(5) 0.021(4)
C17' 0.043(6) 0.028(5) 0.071(7) 0.001(4) 0.013(5) 0.021(4)
C18' 0.043(9) 0.037(9) 0.087(15) -0.026(9) -0.041(9) 0.013(7)
C19 0.0149(9) 0.0137(9) 0.0201(9) -0.0004(7) 0.0022(7) 0.0030(7)
C20 0.0202(10) 0.0189(10) 0.0186(9) -0.0002(8) 0.0049(8) 0.0025(8)
C21 0.0191(10) 0.0200(10) 0.0273(11) -0.0004(8) 0.0100(8) -0.0007(8)
C22 0.0146(9) 0.0220(11) 0.0267(10) -0.0047(8) 0.0000(8) -0.0008(8)
C23 0.0246(11) 0.0242(11) 0.0185(9) -0.0003(8) -0.0007(8) 0.0019(9)
C24 0.0223(10) 0.0217(10) 0.0195(9) 0.0024(8) 0.0060(8) 0.0015(9)
C25 0.0266(11) 0.0326(13) 0.0221(10) -0.0024(9) 0.0086(9) 0.0069(10)
C26 0.0291(12) 0.0470(16) 0.0293(12) 0.0060(11) 0.0153(10) 0.0035(11)
C27 0.0241(10) 0.0206(10) 0.0233(10) 0.0053(8) 0.0036(8) 0.0032(9)
C28 0.0266(12) 0.0323(13) 0.0276(11) -0.0004(10) 0.0005(9) 0.0031(10)

loop_
_atom_type_symbol
_atom_type_description
_atom_type_scat_dispersion_real
_atom_type_scat_dispersion_imag
_atom_type_scat_source
C C 0.0033 0.0016 'International Tables Vol C Tables 4.2.6.8 and 6.1.1.4'
H H 0.0000 0.0000 'International Tables Vol C Tables 4.2.6.8 and 6.1.1.4'
N N 0.0061 0.0033 'International Tables Vol C Tables 4.2.6.8 and 6.1.1.4'
O O 0.0106 0.0060 'International Tables Vol C Tables 4.2.6.8 and 6.1.1.4'
P P 0.1023 0.0942 'International Tables Vol C Tables 4.2.6.8 and 6.1.1.4'
Cl Cl 0.1484 0.1585 'International Tables Vol C Tables 4.2.6.8 and 6.1.1.4'
Pd Pd -0.9988 1.0072 'International Tables Vol C Tables 4.2.6.8 and 6.1.1.4'

loop_
_geom_angle_atom_site_label_1
_geom_angle_atom_site_label_2
_geom_angle_atom_site_label_3
_geom_angle
C19 Pd1 N2 95.34(7)
C19 Pd1 N1 171.85(7)
N2 Pd1 N1 76.69(6)
C19 Pd1 P1 87.43(6)
N2 Pd1 P1 169.88(5)
N1 Pd1 P1 100.71(5)
O1 P1 O3 111.11(9)
O1 P1 O2 109.76(9)
O3 P1 O2 97.74(8)
O1 P1 Pd1 116.23(7)
O3 P1 Pd1 103.70(6)
O2 P1 Pd1 116.43(6)
C27 O2 P1 120.17(13)
C25 O3 P1 119.48(14)
C5 N1 C1 117.93(17)
C5 N1 Pd1 126.60(14)
C1 N1 Pd1 115.35(13)
C14 N2 C10 117.81(18)
C14 N2 Pd1 114.71(13)
C10 N2 Pd1 125.45(14)
N1 C1 C2 122.00(18)
N1 C1 C14 115.41(17)
C2 C1 C14 122.46(18)
C1 C2 C3 120.48(18)
C1 C2 H2A 119.8
C3 C2 H2A 119.8
C4 C3 C2 116.30(18)
C4 C3 C6 121.61(18)
C2 C3 C6 122.08(18)
C5 C4 C3 120.85(19)
C5 C4 H4A 119.6
C3 C4 H4A 119.6
N1 C5 C4 122.40(19)
N1 C5 H5A 118.8
C4 C5 H5A 118.8
C7 C6 C3 112.12(17)
C7 C6 C8 109.3(2)
C3 C6 C8 107.25(17)
C7 C6 C9 108.44(19)
C3 C6 C9 110.15(17)
C8 C6 C9 109.6(2)
C6 C7 H7A 109.5
C6 C7 H7B 109.5
H7A C7 H7B 109.5
C6 C7 H7C 109.5
H7A C7 H7C 109.5
H7B C7 H7C 109.5
C6 C8 H8A 109.5
C6 C8 H8B 109.5
H8A C8 H8B 109.5
C6 C8 H8C 109.5
H8A C8 H8C 109.5
H8B C8 H8C 109.5
C6 C9 H9A 109.5
C6 C9 H9B 109.5
H9A C9 H9B 109.5
C6 C9 H9C 109.5
H9A C9 H9C 109.5
H9B C9 H9C 109.5
N2 C10 C11 122.6(2)
N2 C10 H10A 118.7
C11 C10 H10A 118.7
C10 C11 C12 120.94(19)
C10 C11 H11A 119.5
C12 C11 H11A 119.5
C11 C12 C13 116.32(19)
C11 C12 C15 119.79(19)
C13 C12 C15 123.9(2)
C14 C13 C12 120.16(19)
C14 C13 H13A 119.9
C12 C13 H13A 119.9
N2 C14 C13 122.01(18)
N2 C14 C1 114.82(17)
C13 C14 C1 123.16(18)
C17' C15 C18' 120.8(10)
C17' C15 C17 43.4(6)
C18' C15 C17 119.9(7)
C17' C15 C12 112.7(6)
C18' C15 C12 122.4(7)
C17 C15 C12 112.8(2)
C17' C15 C16 138.0(6)
C18' C15 C16 30.0(11)
C17 C15 C16 112.5(3)
C12 C15 C16 108.7(2)
C17' C15 C18 67.4(7)
C18' C15 C18 77.3(12)
C17 C15 C18 108.6(3)
C12 C15 C18 106.9(2)
C16 C15 C18 107.1(2)
C17' C15 C16' 93.9(8)
C18' C15 C16' 94.5(12)
C17 C15 C16' 50.7(5)
C12 C15 C16' 101.8(4)
C16 C15 C16' 70.7(5)
C18 C15 C16' 150.1(4)
C15 C16 H16A 109.5
C15 C16 H16B 109.5
H16A C16 H16B 109.5
C15 C16 H16C 109.5
H16A C16 H16C 109.5
H16B C16 H16C 109.5
C15 C17 H17A 109.5
C15 C17 H17B 109.5
H17A C17 H17B 109.5
C15 C17 H17C 109.5
H17A C17 H17C 109.5
H17B C17 H17C 109.5
C15 C18 H18A 109.5
C15 C18 H18B 109.5
H18A C18 H18B 109.5
C15 C18 H18C 109.5
H18A C18 H18C 109.5
H18B C18 H18C 109.5
C15 C16' H16D 109.5
C15 C16' H16E 109.5
H16D C16' H16E 109.5
C15 C16' H16F 109.5
H16D C16' H16F 109.5
H16E C16' H16F 109.5
C15 C17' H17D 109.5
C15 C17' H17E 109.5
H17D C17' H17E 109.5
C15 C17' H17F 109.5
H17D C17' H17F 109.5
H17E C17' H17F 109.5
C15 C18' H18D 109.5
C15 C18' H18E 109.5
H18D C18' H18E 109.5
C15 C18' H18F 109.5
H18D C18' H18F 109.5
H18E C18' H18F 109.5
C20 C19 C24 117.23(19)
C20 C19 Pd1 124.09(15)
C24 C19 Pd1 118.47(16)
C19 C20 C21 121.88(19)
C19 C20 H20A 119.1
C21 C20 H20A 119.1
C22 C21 C20 119.4(2)
C22 C21 H21A 120.3
C20 C21 H21A 120.3
C21 C22 C23 120.98(19)
C21 C22 Cl1 118.93(17)
C23 C22 Cl1 120.09(17)
C22 C23 C24 118.9(2)
C22 C23 H23A 120.5
C24 C23 H23A 120.5
C23 C24 C19 121.6(2)
C23 C24 H24A 119.2
C19 C24 H24A 119.2
O3 C25 C26 107.7(2)
O3 C25 H25A 110.2
C26 C25 H25A 110.2
O3 C25 H25B 110.2
C26 C25 H25B 110.2
H25A C25 H25B 108.5
C25 C26 H26A 109.5
C25 C26 H26B 109.5
H26A C26 H26B 109.5
C25 C26 H26C 109.5
H26A C26 H26C 109.5
H26B C26 H26C 109.5
O2 C27 C28 107.46(18)
O2 C27 H27A 110.2
C28 C27 H27A 110.2
O2 C27 H27B 110.2
C28 C27 H27B 110.2
H27A C27 H27B 108.5
C27 C28 H28A 109.5
C27 C28 H28B 109.5
H28A C28 H28B 109.5
C27 C28 H28C 109.5
H28A C28 H28C 109.5
H28B C28 H28C 109.5

loop_
_geom_bond_atom_site_label_1
_geom_bond_atom_site_label_2
_geom_bond_distance
Pd1 C19 2.006(2)
Pd1 N2 2.1341(17)
Pd1 N1 2.1353(17)
Pd1 P1 2.2316(5)
Cl1 C22 1.746(2)
P1 O1 1.4929(17)
P1 O3 1.6119(16)
P1 O2 1.6141(15)
O2 C27 1.432(3)
O3 C25 1.442(3)
N1 C5 1.344(3)
N1 C1 1.354(3)
N2 C14 1.351(2)
N2 C10 1.347(3)
C1 C2 1.390(3)
C1 C14 1.487(3)
C2 C3 1.399(3)
C2 H2A 0.9500
C3 C4 1.390(3)
C3 C6 1.529(3)
C4 C5 1.384(3)
C4 H4A 0.9500
C5 H5A 0.9500
C6 C7 1.525(3)
C6 C8 1.536(3)
C6 C9 1.538(3)
C7 H7A 0.9800
C7 H7B 0.9800
C7 H7C 0.9800
C8 H8A 0.9800
C8 H8B 0.9800
C8 H8C 0.9800
C9 H9A 0.9800
C9 H9B 0.9800
C9 H9C 0.9800
C10 C11 1.371(3)
C10 H10A 0.9500
C11 C12 1.389(3)
C11 H11A 0.9500
C12 C13 1.401(3)
C12 C15 1.519(3)
C13 C14 1.390(3)
C13 H13A 0.9500
C15 C17' 1.469(15)
C15 C18' 1.408(15)
C15 C17 1.476(4)
C15 C16 1.522(4)
C15 C18 1.589(4)
C15 C16' 1.879(15)
C16 H16A 0.9800
C16 H16B 0.9800
C16 H16C 0.9800
C17 H17A 0.9800
C17 H17B 0.9800
C17 H17C 0.9800
C18 H18A 0.9800
C18 H18B 0.9800
C18 H18C 0.9800
C16' H16D 0.9800
C16' H16E 0.9800
C16' H16F 0.9800
C17' H17D 0.9800
C17' H17E 0.9800
C17' H17F 0.9800
C18' H18D 0.9800
C18' H18E 0.9800
C18' H18F 0.9800
C19 C20 1.388(3)
C19 C24 1.407(3)
C20 C21 1.394(3)
C20 H20A 0.9500
C21 C22 1.378(3)
C21 H21A 0.9500
C22 C23 1.383(3)
C23 C24 1.396(3)
C23 H23A 0.9500
C24 H24A 0.9500
C25 C26 1.505(4)
C25 H25A 0.9900
C25 H25B 0.9900
C26 H26A 0.9800
C26 H26B 0.9800
C26 H26C 0.9800
C27 C28 1.511(3)
C27 H27A 0.9900
C27 H27B 0.9900
C28 H28A 0.9800
C28 H28B 0.9800
C28 H28C 0.9800

loop_
_geom_torsion_atom_site_label_1
_geom_torsion_atom_site_label_2
_geom_torsion_atom_site_label_3
_geom_torsion_atom_site_label_4
_geom_torsion
C19 Pd1 P1 O1 -161.16(10)
N2 Pd1 P1 O1 92.6(3)
N1 Pd1 P1 O1 18.48(9)
C19 Pd1 P1 O3 76.60(8)
N2 Pd1 P1 O3 -29.6(3)
N1 Pd1 P1 O3 -103.75(8)
C19 Pd1 P1 O2 -29.42(9)
N2 Pd1 P1 O2 -135.6(3)
N1 Pd1 P1 O2 150.22(8)
O1 P1 O2 C27 78.24(17)
O3 P1 O2 C27 -165.97(16)
Pd1 P1 O2 C27 -56.43(17)
O1 P1 O3 C25 52.67(18)
O2 P1 O3 C25 -62.06(16)
Pd1 P1 O3 C25 178.24(14)
C19 Pd1 N1 C5 155.3(5)
N2 Pd1 N1 C5 167.82(18)
P1 Pd1 N1 C5 -22.18(17)
C19 Pd1 N1 C1 -20.5(6)
N2 Pd1 N1 C1 -7.95(13)
P1 Pd1 N1 C1 162.05(13)
C19 Pd1 N2 C14 -166.72(14)
N1 Pd1 N2 C14 15.05(14)
P1 Pd1 N2 C14 -61.2(3)
C19 Pd1 N2 C10 -3.37(18)
N1 Pd1 N2 C10 178.39(18)
P1 Pd1 N2 C10 102.2(3)
C5 N1 C1 C2 0.4(3)
Pd1 N1 C1 C2 176.52(14)
C5 N1 C1 C14 -175.73(17)
Pd1 N1 C1 C14 0.4(2)
N1 C1 C2 C3 -1.7(3)
C14 C1 C2 C3 174.08(17)
C1 C2 C3 C4 1.5(3)
C1 C2 C3 C6 -179.49(18)
C2 C3 C4 C5 -0.1(3)
C6 C3 C4 C5 -179.06(18)
C1 N1 C5 C4 1.2(3)
Pd1 N1 C5 C4 -174.53(15)
C3 C4 C5 N1 -1.3(3)
C4 C3 C6 C7 -161.2(2)
C2 C3 C6 C7 19.9(3)
C4 C3 C6 C8 78.8(3)
C2 C3 C6 C8 -100.1(2)
C4 C3 C6 C9 -40.4(3)
C2 C3 C6 C9 140.7(2)
C14 N2 C10 C11 1.4(3)
Pd1 N2 C10 C11 -161.52(17)
N2 C10 C11 C12 2.4(3)
C10 C11 C12 C13 -3.9(3)
C10 C11 C12 C15 174.2(2)
C11 C12 C13 C14 1.8(3)
C15 C12 C13 C14 -176.2(2)
C10 N2 C14 C13 -3.5(3)
Pd1 N2 C14 C13 161.17(15)
C10 N2 C14 C1 175.82(17)
Pd1 N2 C14 C1 -19.5(2)
C12 C13 C14 N2 1.9(3)
C12 C13 C14 C1 -177.34(19)
N1 C1 C14 N2 12.7(2)
C2 C1 C14 N2 -163.37(18)
N1 C1 C14 C13 -167.96(18)
C2 C1 C14 C13 16.0(3)
C11 C12 C15 C17' -134.0(8)
C13 C12 C15 C17' 43.9(8)
C11 C12 C15 C18' 23.5(14)
C13 C12 C15 C18' -158.7(14)
C11 C12 C15 C17 178.7(3)
C13 C12 C15 C17 -3.4(4)
C11 C12 C15 C16 53.3(3)
C13 C12 C15 C16 -128.8(3)
C11 C12 C15 C18 -62.0(3)
C13 C12 C15 C18 115.9(3)
C11 C12 C15 C16' 126.7(5)
C13 C12 C15 C16' -55.5(6)
N2 Pd1 C19 C20 106.43(18)
N1 Pd1 C19 C20 118.7(5)
P1 Pd1 C19 C20 -63.81(17)
N2 Pd1 C19 C24 -68.08(17)
N1 Pd1 C19 C24 -55.9(6)
P1 Pd1 C19 C24 121.68(16)
C24 C19 C20 C21 -0.2(3)
Pd1 C19 C20 C21 -174.73(16)
C19 C20 C21 C22 -0.7(3)
C20 C21 C22 C23 1.3(3)
C20 C21 C22 Cl1 -178.64(17)
C21 C22 C23 C24 -1.0(3)
Cl1 C22 C23 C24 178.91(17)
C22 C23 C24 C19 0.1(3)
C20 C19 C24 C23 0.4(3)
Pd1 C19 C24 C23 175.32(17)
P1 O3 C25 C26 178.09(16)
P1 O2 C27 C28 152.97(16)
